data_2104401
loop_
_publ_author_name
'Chan, Eric J.'
'Rae, A. David'
'Welberry, T. Richard'

_publ_section_title
;
 On the polymorphism of benzocaine; a low-temperature structural phase
 transition for form (II)
;
_journal_coeditor_code SO5027
_journal_issue 4
_journal_name_full 'Acta Crystallographica Section B'
_journal_page_first 509
_journal_page_last 515
_journal_paper_doi 10.1107/S0108768109018898
_journal_volume 65
_journal_year 2009
_chemical_formula_moiety 'C9 H11 N O2'
_chemical_formula_sum 'C9 H11 N O2'
_chemical_formula_weight 165.19
_chemical_name_common Benzocaine
_chemical_name_systematic
;
ethyl 4-aminobenzoate
;
_space_group_IT_number 4
_symmetry_cell_setting monoclinic
_symmetry_space_group_name_Hall 'P 2c'
_symmetry_space_group_name_H-M 'P 1 1 21'
_atom_sites_solution_hydrogens geom
_atom_sites_solution_primary 'packing arguments'
_atom_sites_solution_secondary 'packing arguments'
_audit_creation_method RAELS2006
_cell_angle_alpha 90.00
_cell_angle_beta 90.00
_cell_angle_gamma 99.370(2)
_cell_formula_units_Z 8
_cell_length_a 8.1883(4)
_cell_length_b 10.6394(5)
_cell_length_c 20.4761(10)
_cell_measurement_reflns_used 156810
_cell_measurement_temperature 300(2)
_cell_measurement_theta_max 27.485
_cell_measurement_theta_min 2.546
_cell_volume 1760.05(15)
_computing_cell_refinement 'HKL Scalepack (Otwinowski & Minor 1997)'
_computing_data_collection 'Collect (Nonius BV, 1997-2000)'
_computing_data_reduction 'Denzo and Scalepak (Otwinowski & Minor, 1997)'
_computing_molecular_graphics 'XTAL3.7 (Hall et al., 2001)'
_computing_publication_material 'XTAL3.7 (Hall et al., 2001)'
_computing_structure_refinement 'RAELS2006 (Rae, 2006)'
_computing_structure_solution 'Packing arguments'
_diffrn_ambient_temperature 150(2)
_diffrn_detector_area_resol_mean 9
_diffrn_measured_fraction_theta_full 0.994
_diffrn_measured_fraction_theta_max 0.984
_diffrn_measurement_device_type KappaCCD
_diffrn_measurement_method CCD
_diffrn_radiation_monochromator graphite
_diffrn_radiation_source 'fine-focus sealed tube'
_diffrn_radiation_type MoK\a
_diffrn_radiation_wavelength 0.71069
_diffrn_reflns_av_R_equivalents 0.063
_diffrn_reflns_limit_h_max 10
_diffrn_reflns_limit_h_min -10
_diffrn_reflns_limit_k_max 13
_diffrn_reflns_limit_k_min -13
_diffrn_reflns_limit_l_max 26
_diffrn_reflns_limit_l_min -26
_diffrn_reflns_number 24960
_diffrn_reflns_theta_full 25.365
_diffrn_reflns_theta_max 27.57
_diffrn_reflns_theta_min 2.71
_exptl_absorpt_coefficient_mu 0.089
_exptl_absorpt_correction_T_max 0.974
_exptl_absorpt_correction_T_min 0.952
_exptl_absorpt_correction_type integration
_exptl_absorpt_process_details
;
Gaussian integration (Coppens, 1970)
;
_exptl_crystal_colour colourless
_exptl_crystal_density_diffrn 1.247
_exptl_crystal_density_method 'not measured'
_exptl_crystal_description Block
_exptl_crystal_F_000 704
_exptl_crystal_size_max 0.28
_exptl_crystal_size_mid 0.24
_exptl_crystal_size_min 0.17
_refine_diff_density_max 0.121
_refine_diff_density_min -0.105
_refine_ls_extinction_method none
_refine_ls_goodness_of_fit_ref 2.103
_refine_ls_hydrogen_treatment constr
_refine_ls_matrix_type full
_refine_ls_number_parameters 143
_refine_ls_number_reflns 6013
_refine_ls_number_restraints 0
_refine_ls_R_factor_all 0.115
_refine_ls_R_factor_gt 0.065
_refine_ls_shift/su_max 0.01
_refine_ls_shift/su_mean 0.000
_refine_ls_structure_factor_coef F
_refine_ls_weighting_details 'calc w=1/[\s^2^(F)+(0.03F)^2^]'
_refine_ls_weighting_scheme calc
_refine_ls_wR_factor_gt 0.091
_refine_ls_wR_factor_ref 0.098
_reflns_number_gt 6013
_reflns_number_total 7859
_reflns_threshold_expression 'I > 3 sigma(I)'
_cod_data_source_file so5027.cif
_cod_data_source_block III
_cod_database_code 2104401

loop_
_symmetry_equiv_pos_as_xyz
'x, y, z'
'-x, -y, z+1/2'

loop_
_atom_site_aniso_label
_atom_site_aniso_U_11
_atom_site_aniso_U_22
_atom_site_aniso_U_33
_atom_site_aniso_U_12
_atom_site_aniso_U_13
_atom_site_aniso_U_23
C11 0.0267(5) 0.0276(6) 0.0272(7) 0.0047(4) 0.0003(4) -0.0009(5)
C12 0.0285(4) 0.0320(6) 0.0333(7) 0.0070(4) -0.0009(5) -0.0062(5)
C13 0.0296(5) 0.0297(7) 0.0322(7) 0.0055(4) -0.0015(5) -0.0048(6)
C14 0.0273(5) 0.0295(6) 0.0289(6) 0.0038(4) -0.0003(4) -0.0013(5)
C15 0.0271(5) 0.0328(6) 0.0318(6) 0.0062(4) -0.0001(5) -0.0047(5)
C16 0.0277(4) 0.0286(7) 0.0289(7) 0.0054(4) -0.0001(4) -0.0028(5)
C17 0.0271(4) 0.0341(6) 0.0323(6) 0.0045(4) -0.0008(4) -0.0033(4)
O18 0.0274(5) 0.0485(11) 0.0451(12) 0.0081(4) -0.0025(5) -0.0124(8)
O19 0.0299(5) 0.0333(7) 0.0334(7) 0.0027(4) -0.0025(4) -0.0037(5)
C110 0.0320(5) 0.0426(10) 0.0417(10) 0.0006(6) -0.0055(6) -0.0068(8)
C111 0.0403(10) 0.0479(15) 0.0507(15) 0.0009(9) -0.0101(10) -0.0157(12)
N112 0.0282(5) 0.0371(6) 0.0350(7) 0.0027(4) -0.0019(5) -0.0039(6)
C21 0.0253(6) 0.0294(6) 0.0297(6) 0.0016(4) 0.0010(5) 0.0005(5)
C22 0.0258(7) 0.0334(6) 0.0335(6) 0.0011(5) 0.0023(5) 0.0046(6)
C23 0.0273(6) 0.0302(7) 0.0307(7) 0.0012(5) 0.0009(5) 0.0023(6)
C24 0.0259(5) 0.0295(6) 0.0308(6) 0.0013(4) -0.0005(5) 0.0004(5)
C25 0.0250(5) 0.0313(5) 0.0348(8) -0.0003(5) 0.0000(6) 0.0032(5)
C26 0.0259(5) 0.0280(6) 0.0308(7) 0.0001(4) 0.0001(5) 0.0010(5)
C27 0.0266(6) 0.0360(5) 0.0358(6) 0.0042(4) 0.0009(4) 0.0032(5)
O28 0.0258(8) 0.0496(11) 0.0503(12) 0.0051(6) 0.0023(4) 0.0127(9)
O29 0.0306(6) 0.0331(6) 0.0348(7) 0.0052(4) -0.0016(5) 0.0012(5)
C210 0.0348(8) 0.0417(8) 0.0432(11) 0.0102(7) -0.0035(7) 0.0038(7)
C211 0.0441(12) 0.0394(10) 0.0456(15) 0.0111(9) -0.0071(10) 0.0048(9)
N212 0.0278(5) 0.0352(6) 0.0373(7) 0.0034(5) -0.0021(6) 0.0027(5)
C31 0.0289(5) 0.0281(7) 0.0271(8) 0.0042(4) 0.0014(5) -0.0002(5)
C32 0.0295(5) 0.0311(7) 0.0319(8) 0.0051(5) 0.0015(5) -0.0042(5)
C33 0.0304(5) 0.0302(7) 0.0293(7) 0.0041(4) 0.0010(5) -0.0028(5)
C34 0.0296(5) 0.0297(6) 0.0308(7) 0.0045(4) -0.0005(5) -0.0007(5)
C35 0.0301(5) 0.0314(7) 0.0403(10) 0.0068(4) -0.0016(5) -0.0053(7)
C36 0.0303(5) 0.0290(7) 0.0340(9) 0.0056(4) -0.0002(5) -0.0033(6)
C37 0.0293(5) 0.0314(7) 0.0318(7) 0.0038(4) 0.0004(5) -0.0016(4)
O38 0.0290(6) 0.0398(11) 0.0469(12) 0.0057(5) -0.0008(5) -0.0089(7)
O39 0.0321(5) 0.0318(6) 0.0325(7) 0.0026(4) -0.0011(5) -0.0024(5)
C310 0.0344(6) 0.0370(8) 0.0384(10) 0.0009(5) -0.0041(6) -0.0033(7)
C311 0.0413(10) 0.0431(11) 0.0476(16) -0.0005(8) -0.0058(10) -0.0124(11)
N312 0.0307(5) 0.0341(7) 0.0387(9) 0.0043(4) -0.0032(6) -0.0024(6)
C41 0.0317(6) 0.0299(6) 0.0278(8) 0.0005(4) 0.0000(5) -0.0005(5)
C42 0.0322(6) 0.0327(6) 0.0329(8) 0.0004(4) 0.0013(5) 0.0034(6)
C43 0.0335(5) 0.0310(6) 0.0307(9) 0.0006(4) -0.0002(5) 0.0017(6)
C44 0.0324(6) 0.0315(5) 0.0308(7) 0.0014(4) -0.0004(5) 0.0002(5)
C45 0.0318(6) 0.0345(5) 0.0355(7) 0.0010(4) 0.0017(5) 0.0042(5)
C46 0.0323(5) 0.0312(6) 0.0303(8) 0.0003(4) 0.0007(5) 0.0018(5)
C47 0.0327(5) 0.0338(5) 0.0348(7) 0.0022(4) -0.0004(4) 0.0016(5)
O48 0.0328(6) 0.0441(11) 0.0506(12) 0.0046(5) 0.0029(5) 0.0099(8)
O49 0.0365(6) 0.0337(6) 0.0342(8) 0.0028(4) -0.0033(5) 0.0014(5)
C410 0.0402(8) 0.0387(9) 0.0448(11) 0.0054(7) -0.0074(7) 0.0034(8)
C411 0.0504(14) 0.0451(14) 0.0472(16) 0.0090(11) -0.0081(11) 0.0094(11)
N412 0.0342(6) 0.0364(6) 0.0398(8) 0.0038(5) -0.0013(5) 0.0026(5)
H1C12 0.031 0.044 0.046 0.011 -0.003 -0.017
H1C13 0.034 0.036 0.042 0.007 -0.004 -0.012
H1C15 0.029 0.045 0.044 0.010 -0.002 -0.014
H1C16 0.031 0.034 0.036 0.007 -0.002 -0.009
H1C110 0.033 0.049 0.047 -0.005 -0.004 -0.005
H2C110 0.033 0.049 0.045 0.005 -0.009 -0.008
H1C111 0.043 0.055 0.058 -0.002 -0.013 -0.018
H2C111 0.047 0.042 0.065 0.001 -0.014 -0.018
H3C111 0.042 0.059 0.044 0.003 -0.009 -0.019
H1N112 0.031 0.037 0.038 0.001 -0.004 -0.005
H2N112 0.027 0.048 0.043 0.005 -0.002 -0.010
H1C22 0.027 0.044 0.045 0.001 0.004 0.013
H1C23 0.031 0.034 0.036 0.002 0.001 0.007
H1C25 0.025 0.040 0.047 -0.001 0.000 0.011
H1C26 0.028 0.030 0.036 0.000 0.000 0.004
H1C210 0.040 0.053 0.048 0.019 0.000 0.005
H2C210 0.033 0.045 0.049 0.007 -0.008 0.006
H1C211 0.049 0.046 0.052 0.016 -0.010 0.006
H2C211 0.051 0.036 0.051 0.012 -0.010 0.004
H3C211 0.045 0.041 0.042 0.009 -0.006 0.008
H1N212 0.032 0.035 0.037 0.005 -0.003 0.002
H2N212 0.027 0.044 0.049 0.004 -0.002 0.009
H1C32 0.031 0.038 0.047 0.007 0.000 -0.013
H1C33 0.033 0.035 0.037 0.004 0.000 -0.009
H1C35 0.032 0.039 0.061 0.010 -0.005 -0.015
H1C36 0.033 0.032 0.045 0.007 -0.002 -0.010
H1C310 0.033 0.040 0.043 -0.001 -0.002 -0.003
H2C310 0.038 0.042 0.042 0.001 -0.010 -0.001
H1C311 0.044 0.048 0.052 -0.003 -0.009 -0.013
H2C311 0.044 0.037 0.061 0.001 -0.009 -0.013
H3C311 0.045 0.056 0.046 -0.002 -0.003 -0.020
H1N312 0.033 0.035 0.036 0.002 -0.003 -0.002
H2N312 0.031 0.040 0.056 0.007 -0.006 -0.008
H1C42 0.033 0.041 0.047 0.001 0.004 0.012
H1C43 0.037 0.034 0.038 0.001 0.000 0.007
H1C45 0.032 0.044 0.051 0.002 0.005 0.014
H1C46 0.035 0.035 0.038 0.001 0.001 0.007
H1C410 0.040 0.042 0.051 0.009 -0.004 0.004
H2C410 0.043 0.042 0.054 0.005 -0.015 0.003
H1C411 0.055 0.049 0.056 0.012 -0.013 0.011
H2C411 0.049 0.041 0.055 0.006 -0.006 0.013
H3C411 0.061 0.056 0.042 0.015 -0.007 0.012
H1N412 0.037 0.036 0.040 0.005 -0.004 0.002
H2N412 0.034 0.045 0.054 0.006 0.001 0.009

loop_
_atom_site_type_symbol
_atom_site_label
_atom_site_fract_x
_atom_site_fract_y
_atom_site_fract_z
_atom_site_U_iso_or_equiv
_atom_site_calc_flag
_atom_site_calc_attached_atom
_atom_site_occupancy
C C11 0.5566(2) 0.32209(15) 0.36344(6) 0.0272(4) d . 1.000
C C12 0.5277(2) 0.21927(19) 0.32048(9) 0.0311(4) d . 1.000
C C13 0.3693(2) 0.17263(17) 0.29933(9) 0.0304(4) d . 1.000
C C14 0.2346(2) 0.22807(15) 0.32077(8) 0.0287(4) d . 1.000
C C15 0.2645(2) 0.33153(18) 0.36400(10) 0.0304(4) d . 1.000
C C16 0.4233(2) 0.37753(17) 0.38490(9) 0.0283(4) d . 1.000
C C17 0.7276(3) 0.3689(2) 0.38480(10) 0.0312(4) d . 1.000
O O18 0.8487(3) 0.3239(3) 0.36865(13) 0.0401(5) d . 1.000
O O19 0.7374(3) 0.4651(2) 0.42774(12) 0.0325(4) d . 1.000
C C110 0.9029(4) 0.5163(4) 0.45196(19) 0.0394(6) d . 1.000
C C111 0.8810(5) 0.6131(4) 0.5028(2) 0.0470(11) d . 1.000
N N112 0.0767(2) 0.1822(2) 0.29996(11) 0.0337(4) d . 1.000
C C21 0.7047(2) 0.56163(15) 0.13936(7) 0.0285(4) d . 1.000
C C22 0.6906(2) 0.45818(19) 0.18190(9) 0.0313(4) d . 1.000
C C23 0.8298(2) 0.41356(17) 0.20404(9) 0.0298(5) d . 1.000
C C24 0.9880(2) 0.47171(15) 0.18405(8) 0.0291(5) d . 1.000
C C25 1.0015(2) 0.57579(18) 0.14123(10) 0.0309(5) d . 1.000
C C26 0.8616(2) 0.61977(17) 0.11934(9) 0.0287(5) d . 1.000
C C27 0.5530(3) 0.6062(2) 0.11691(10) 0.0329(4) d . 1.000
O O28 0.4131(3) 0.5538(2) 0.13033(14) 0.0420(7) d . 1.000
O O29 0.5813(3) 0.7059(2) 0.07689(12) 0.0328(4) d . 1.000
C C210 0.4357(4) 0.7532(4) 0.0525(2) 0.0395(6) d . 1.000
C C211 0.4938(5) 0.8655(4) 0.0093(2) 0.0425(9) d . 1.000
N N212 1.1271(2) 0.4279(2) 0.20586(11) 0.0336(6) d . 1.000
C C31 0.7033(2) 0.81687(16) 0.35695(6) 0.0281(5) d . 1.000
C C32 0.6712(2) 0.70534(19) 0.32019(9) 0.0308(5) d . 1.000
C C33 0.5130(2) 0.65943(17) 0.29862(9) 0.0301(5) d . 1.000
C C34 0.3817(2) 0.72441(15) 0.31339(8) 0.0301(4) d . 1.000
C C35 0.4146(2) 0.83662(18) 0.35040(10) 0.0338(4) d . 1.000
C C36 0.5733(2) 0.88181(17) 0.37176(9) 0.0310(4) d . 1.000
C C37 0.8740(3) 0.8625(2) 0.37898(10) 0.0310(5) d . 1.000
O O38 0.9935(3) 0.8136(2) 0.36615(13) 0.0386(6) d . 1.000
O O39 0.8832(3) 0.9591(2) 0.42229(12) 0.0324(4) d . 1.000
C C310 1.0443(4) 1.0066(3) 0.44995(18) 0.0371(5) d . 1.000
C C311 1.0274(5) 1.1221(4) 0.4900(2) 0.0448(6) d . 1.000
N N312 0.2239(2) 0.6794(2) 0.29212(11) 0.0346(5) d . 1.000
C C41 0.8234(2) 0.06483(16) 0.14551(6) 0.0303(4) d . 1.000
C C42 0.8084(2) -0.04434(19) 0.18410(9) 0.0332(4) d . 1.000
C C43 0.9458(2) -0.09817(17) 0.19974(9) 0.0323(4) d . 1.000
C C44 1.1031(2) -0.04379(16) 0.17699(8) 0.0320(4) d . 1.000
C C45 1.1175(2) 0.06608(19) 0.13816(10) 0.0344(5) d . 1.000
C C46 0.9794(2) 0.11926(18) 0.12278(9) 0.0318(5) d . 1.000
C C47 0.6736(3) 0.1192(2) 0.12998(11) 0.0341(4) d . 1.000
O O48 0.5359(3) 0.0809(3) 0.15084(14) 0.0427(5) d . 1.000
O O49 0.6984(3) 0.1995(2) 0.07735(12) 0.0351(5) d . 1.000
C C410 0.5552(5) 0.2492(4) 0.0535(2) 0.0414(7) d . 1.000
C C411 0.6131(5) 0.3457(4) 0.0019(2) 0.0474(9) d . 1.000
N N412 1.2404(2) -0.0968(2) 0.19233(12) 0.0370(5) d . 1.000
H H1C12 0.62256 0.17886 0.30482 0.040 c C12 1.000
H H1C13 0.35037 0.09879 0.26850 0.037 c C13 1.000
H H1C15 0.17003 0.37228 0.37982 0.039 c C15 1.000
H H1C16 0.44288 0.45135 0.41572 0.033 c C16 1.000
H H1C110 0.97365 0.55727 0.41552 0.045 c C110 1.000
H H2C110 0.95558 0.44670 0.47158 0.042 c C110 1.000
H H1C111 0.99152 0.65103 0.52088 0.053 c C111 1.000
H H2C111 0.82744 0.68183 0.48271 0.052 c C111 1.000
H H3C111 0.80937 0.57126 0.53877 0.049 c C111 1.000
H H1N112 0.05655 0.10843 0.26913 0.036 c N112 1.000
H H2N112 -0.01816 0.22267 0.31563 0.040 c N112 1.000
H H1C22 0.57853 0.41585 0.19654 0.039 c C22 1.000
H H1C23 0.81776 0.33923 0.23456 0.034 c C23 1.000
H H1C25 1.11328 0.61846 0.12644 0.038 c C25 1.000
H H1C26 0.87297 0.69406 0.08882 0.032 c C26 1.000
H H1C210 0.37064 0.77985 0.08991 0.046 c C210 1.000
H H2C210 0.36486 0.68499 0.02696 0.042 c C210 1.000
H H1C211 0.39592 0.89992 -0.00816 0.048 c C211 1.000
H H2C211 0.56501 0.93313 0.03509 0.046 c C211 1.000
H H3C211 0.55924 0.83828 -0.02787 0.042 c C211 1.000
H H1N212 1.11632 0.35362 0.23638 0.034 c N212 1.000
H H2N212 1.23914 0.47024 0.19121 0.040 c N212 1.000
H H1C32 0.76374 0.65808 0.30932 0.038 c C32 1.000
H H1C33 0.49181 0.57927 0.27229 0.035 c C33 1.000
H H1C35 0.32258 0.88423 0.36140 0.044 c C35 1.000
H H1C36 0.59513 0.96193 0.39811 0.037 c C36 1.000
H H1C310 1.12686 1.03034 0.41423 0.039 c C310 1.000
H H2C310 1.08117 0.93998 0.47827 0.041 c C310 1.000
H H1C311 1.13687 1.15742 0.50989 0.049 c C311 1.000
H H2C311 0.98994 1.18805 0.46140 0.048 c C311 1.000
H H3C311 0.94424 1.09769 0.52545 0.050 c C311 1.000
H H1N312 0.20149 0.59929 0.26576 0.035 c N312 1.000
H H2N312 0.13141 0.72665 0.30300 0.042 c N312 1.000
H H1C42 0.69697 -0.08407 0.20064 0.041 c C42 1.000
H H1C43 0.93313 -0.17652 0.22748 0.037 c C43 1.000
H H1C45 1.22863 0.10619 0.12150 0.043 c C45 1.000
H H1C46 0.99139 0.19760 0.09505 0.036 c C46 1.000
H H1C410 0.50238 0.29026 0.09009 0.044 c C410 1.000
H H2C410 0.47321 0.17861 0.03461 0.047 c C410 1.000
H H1C411 0.51652 0.38178 -0.01553 0.053 c C411 1.000
H H2C411 0.69542 0.41568 0.02110 0.049 c C411 1.000
H H3C411 0.66625 0.30402 -0.03439 0.052 c C411 1.000
H H1N412 1.22896 -0.17510 0.22004 0.038 c N412 1.000
H H2N412 1.35177 -0.05700 0.17578 0.044 c N412 1.000

loop_
_atom_type_symbol
_atom_type_description
_atom_type_scat_dispersion_real
_atom_type_scat_dispersion_imag
_atom_type_scat_source
C C 0.0033 0.0016 'International Tables Vol C Tables 4.2.6.8 and 6.1.1.4'
H H 0.0000 0.0000 'International Tables Vol C Tables 4.2.6.8 and 6.1.1.4'
N N 0.0061 0.0033 'International Tables Vol C Tables 4.2.6.8 and 6.1.1.4'
O O 0.0106 0.0060 'International Tables Vol C Tables 4.2.6.8 and 6.1.1.4'

loop_
_geom_angle_atom_site_label_1
_geom_angle_atom_site_label_2
_geom_angle_atom_site_label_3
_geom_angle_site_symmetry_1
_geom_angle_site_symmetry_2
_geom_angle_site_symmetry_3
_geom_angle
_geom_angle_publ_flag
C12 C11 C16 . . . 119.10(10) .
C12 C11 C17 . . . 118.90(10) .
C16 C11 C17 . . . 122.00(10) .
C11 C12 C13 . . . 120.60(10) .
C12 C13 C14 . . . 120.50(10) .
C13 C14 C15 . . . 118.60(10) .
C13 C14 N112 . . . 120.80(10) .
C15 C14 N112 . . . 120.50(10) .
C14 C15 C16 . . . 120.50(10) .
C11 C16 C15 . . . 120.60(10) .
C11 C17 O18 . . . 125.3(2) .
C11 C17 O19 . . . 112.8(2) .
O18 C17 O19 . . . 121.8(2) .
C17 O19 C110 . . . 116.3(2) .
O19 C110 C111 . . . 106.6(3) .
C22 C21 C26 . . . 119.10(10) .
C22 C21 C27 . . . 118.90(10) .
C26 C21 C27 . . . 122.00(10) .
C21 C22 C23 . . . 120.60(10) .
C22 C23 C24 . . . 120.50(10) .
C23 C24 C25 . . . 118.60(10) .
C23 C24 N212 . . . 120.80(10) .
C25 C24 N212 . . . 120.50(10) .
C24 C25 C26 . . . 120.50(10) .
C21 C26 C25 . . . 120.60(10) .
C21 C27 O28 . . . 124.1(2) .
C21 C27 O29 . . . 113.7(2) .
O28 C27 O29 . . . 122.1(2) .
C27 O29 C210 . . . 116.1(2) .
O29 C210 C211 . . . 107.8(3) .
C32 C31 C36 . . . 119.10(10) .
C32 C31 C37 . . . 118.90(10) .
C36 C31 C37 . . . 122.00(10) .
C31 C32 C33 . . . 120.60(10) .
C32 C33 C34 . . . 120.50(10) .
C33 C34 C35 . . . 118.60(10) .
C33 C34 N312 . . . 120.80(10) .
C35 C34 N312 . . . 120.50(10) .
C34 C35 C36 . . . 120.50(10) .
C31 C36 C35 . . . 120.60(10) .
C31 C37 O38 . . . 125.6(2) .
C31 C37 O39 . . . 112.6(2) .
O38 C37 O39 . . . 121.5(2) .
C37 O39 C310 . . . 117.2(2) .
O39 C310 C311 . . . 107.4(3) .
C42 C41 C46 . . . 119.10(10) .
C42 C41 C47 . . . 118.90(10) .
C46 C41 C47 . . . 122.00(10) .
C41 C42 C43 . . . 120.60(10) .
C42 C43 C44 . . . 120.50(10) .
C43 C44 C45 . . . 118.60(10) .
C43 C44 N412 . . . 120.80(10) .
C45 C44 N412 . . . 120.50(10) .
C44 C45 C46 . . . 120.50(10) .
C41 C46 C45 . . . 120.60(10) .
C41 C47 O48 . . . 125.4(2) .
C41 C47 O49 . . . 111.5(2) .
O48 C47 O49 . . . 121.5(2) .
C47 O49 C410 . . . 116.5(2) .
O49 C410 C411 . . . 107.7(3) .
C11 C12 H1C12 . . . 119.7 .
C13 C12 H1C12 . . . 119.7 .
C12 C13 H1C13 . . . 119.8 .
C14 C13 H1C13 . . . 119.8 .
C14 C15 H1C15 . . . 119.8 .
C16 C15 H1C15 . . . 119.8 .
C11 C16 H1C16 . . . 119.7 .
C15 C16 H1C16 . . . 119.7 .
O19 C110 H1C110 . . . 110.2 .
O19 C110 H2C110 . . . 110.2 .
C111 C110 H1C110 . . . 110.2 .
C111 C110 H2C110 . . . 110.2 .
H1C110 C110 H2C110 . . . 109.5 .
C110 C111 H1C111 . . . 109.5 .
C110 C111 H2C111 . . . 109.5 .
C110 C111 H3C111 . . . 109.5 .
H1C111 C111 H2C111 . . . 109.5 .
H1C111 C111 H3C111 . . . 109.5 .
H2C111 C111 H3C111 . . . 109.5 .
C14 N112 H1N112 . . . 120.0 .
C14 N112 H2N112 . . . 120.0 .
H1N112 N112 H2N112 . . . 120.0 .
C21 C22 H1C22 . . . 119.7 .
C23 C22 H1C22 . . . 119.7 .
C22 C23 H1C23 . . . 119.8 .
C24 C23 H1C23 . . . 119.8 .
C24 C25 H1C25 . . . 119.8 .
C26 C25 H1C25 . . . 119.8 .
C21 C26 H1C26 . . . 119.7 .
C25 C26 H1C26 . . . 119.7 .
O29 C210 H1C210 . . . 109.9 .
O29 C210 H2C210 . . . 109.9 .
C211 C210 H1C210 . . . 109.9 .
C211 C210 H2C210 . . . 109.9 .
H1C210 C210 H2C210 . . . 109.5 .
C210 C211 H1C211 . . . 109.5 .
C210 C211 H2C211 . . . 109.5 .
C210 C211 H3C211 . . . 109.5 .
H1C211 C211 H2C211 . . . 109.5 .
H1C211 C211 H3C211 . . . 109.5 .
H2C211 C211 H3C211 . . . 109.5 .
C24 N212 H1N212 . . . 120.0 .
C24 N212 H2N212 . . . 120.0 .
H1N212 N212 H2N212 . . . 120.0 .
C31 C32 H1C32 . . . 119.7 .
C33 C32 H1C32 . . . 119.7 .
C32 C33 H1C33 . . . 119.8 .
C34 C33 H1C33 . . . 119.8 .
C34 C35 H1C35 . . . 119.8 .
C36 C35 H1C35 . . . 119.8 .
C31 C36 H1C36 . . . 119.7 .
C35 C36 H1C36 . . . 119.7 .
O39 C310 H1C310 . . . 110.0 .
O39 C310 H2C310 . . . 110.0 .
C311 C310 H1C310 . . . 110.0 .
C311 C310 H2C310 . . . 110.0 .
H1C310 C310 H2C310 . . . 109.5 .
C310 C311 H1C311 . . . 109.5 .
C310 C311 H2C311 . . . 109.5 .
C310 C311 H3C311 . . . 109.5 .
H1C311 C311 H2C311 . . . 109.5 .
H1C311 C311 H3C311 . . . 109.5 .
H2C311 C311 H3C311 . . . 109.5 .
C34 N312 H1N312 . . . 120.0 .
C34 N312 H2N312 . . . 120.0 .
H1N312 N312 H2N312 . . . 120.0 .
C41 C42 H1C42 . . . 119.7 .
C43 C42 H1C42 . . . 119.7 .
C42 C43 H1C43 . . . 119.8 .
C44 C43 H1C43 . . . 119.8 .
C44 C45 H1C45 . . . 119.8 .
C46 C45 H1C45 . . . 119.8 .
C41 C46 H1C46 . . . 119.7 .
C45 C46 H1C46 . . . 119.7 .
O49 C410 H1C410 . . . 109.9 .
O49 C410 H2C410 . . . 109.9 .
C411 C410 H1C410 . . . 109.9 .
C411 C410 H2C410 . . . 109.9 .
H1C410 C410 H2C410 . . . 109.5 .
C410 C411 H1C411 . . . 109.5 .
C410 C411 H2C411 . . . 109.5 .
C410 C411 H3C411 . . . 109.5 .
H1C411 C411 H2C411 . . . 109.5 .
H1C411 C411 H3C411 . . . 109.5 .
H2C411 C411 H3C411 . . . 109.5 .
C44 N412 H1N412 . . . 120.0 .
C44 N412 H2N412 . . . 120.0 .
H1N412 N412 H2N412 . . . 120.0 .

loop_
_geom_bond_atom_site_label_1
_geom_bond_atom_site_label_2
_geom_bond_site_symmetry_1
_geom_bond_site_symmetry_2
_geom_bond_distance
_geom_bond_publ_flag
C11 C12 . . 1.3940(10) .
C11 C16 . . 1.3940(10) .
C11 C17 . . 1.474(2) .
C12 C13 . . 1.381(2) .
C13 C14 . . 1.4030(10) .
C14 C15 . . 1.4030(10) .
C14 N112 . . 1.373(2) .
C15 C16 . . 1.381(2) .
C17 O18 . . 1.215(3) .
C17 O19 . . 1.342(3) .
O19 C110 . . 1.463(4) .
C110 C111 . . 1.495(6) .
C21 C22 . . 1.3940(10) .
C21 C26 . . 1.3940(10) .
C21 C27 . . 1.474(2) .
C22 C23 . . 1.381(2) .
C23 C24 . . 1.4030(10) .
C24 C25 . . 1.4030(10) .
C24 N212 . . 1.373(2) .
C25 C26 . . 1.381(2) .
C27 O28 . . 1.221(3) .
C27 O29 . . 1.330(3) .
O29 C210 . . 1.455(4) .
C210 C211 . . 1.501(5) .
C31 C32 . . 1.3940(10) .
C31 C36 . . 1.3940(10) .
C31 C37 . . 1.474(2) .
C32 C33 . . 1.381(2) .
C33 C34 . . 1.4030(10) .
C34 C35 . . 1.4030(10) .
C34 N312 . . 1.373(2) .
C35 C36 . . 1.381(2) .
C37 O38 . . 1.210(3) .
C37 O39 . . 1.350(3) .
O39 C310 . . 1.449(4) .
C310 C311 . . 1.502(5) .
C41 C42 . . 1.3940(10) .
C41 C46 . . 1.3940(10) .
C41 C47 . . 1.474(2) .
C42 C43 . . 1.381(2) .
C43 C44 . . 1.4030(10) .
C44 C45 . . 1.4030(10) .
C44 N412 . . 1.373(2) .
C45 C46 . . 1.381(2) .
C47 O48 . . 1.212(3) .
C47 O49 . . 1.369(3) .
O49 C410 . . 1.447(4) .
C410 C411 . . 1.496(5) .
C12 H1C12 . . 1.000 .
C13 H1C13 . . 1.000 .
C15 H1C15 . . 1.000 .
C16 H1C16 . . 1.000 .
C110 H1C110 . . 1.000 .
C110 H2C110 . . 1.000 .
C111 H1C111 . . 1.000 .
C111 H2C111 . . 1.000 .
C111 H3C111 . . 1.000 .
N112 H1N112 . . 1.000 .
N112 H2N112 . . 1.000 .
C22 H1C22 . . 1.000 .
C23 H1C23 . . 1.000 .
C25 H1C25 . . 1.000 .
C26 H1C26 . . 1.000 .
C210 H1C210 . . 1.000 .
C210 H2C210 . . 1.000 .
C211 H1C211 . . 1.000 .
C211 H2C211 . . 1.000 .
C211 H3C211 . . 1.000 .
N212 H1N212 . . 1.000 .
N212 H2N212 . . 1.000 .
C32 H1C32 . . 1.000 .
C33 H1C33 . . 1.000 .
C35 H1C35 . . 1.000 .
C36 H1C36 . . 1.000 .
C310 H1C310 . . 1.000 .
C310 H2C310 . . 1.000 .
C311 H1C311 . . 1.000 .
C311 H2C311 . . 1.000 .
C311 H3C311 . . 1.000 .
N312 H1N312 . . 1.000 .
N312 H2N312 . . 1.000 .
C42 H1C42 . . 1.000 .
C43 H1C43 . . 1.000 .
C45 H1C45 . . 1.000 .
C46 H1C46 . . 1.000 .
C410 H1C410 . . 1.000 .
C410 H2C410 . . 1.000 .
C411 H1C411 . . 1.000 .
C411 H2C411 . . 1.000 .
C411 H3C411 . . 1.000 .
N412 H1N412 . . 1.000 .
N412 H2N412 . . 1.000 .

loop_
_geom_contact_atom_site_label_1
_geom_contact_atom_site_label_2
_geom_contact_distance
_geom_contact_site_symmetry_1
_geom_contact_site_symmetry_2
_geom_contact_publ_flag
C11 C211 3.578(4) . 2_665 .
C13 O48 3.535(3) . . .
C14 N212 3.382(3) . 1_455 .
C15 O18 3.393(3) . 1_455 .
C16 C33 3.455(3) . . .
O18 N112 2.941(3) . 1_655 .
O18 C23 3.513(3) . . .
O19 C210 3.586(4) . 2_665 .
O19 C32 3.483(3) . . .
C110 O38 3.588(5) . . .
C111 O38 3.547(5) . . .
N112 C44 3.513(3) . 1_455 .
N112 N212 3.219(3) . 1_455 .
N112 O39 3.633(3) . 1_445 .
N112 C310 3.582(4) . 1_445 .
N112 C45 3.571(3) . 1_455 .
C22 O49 3.496(3) . . .
C22 C410 3.504(4) . . .
C23 C47 3.527(3) . . .
C23 O49 3.504(3) . . .
C24 N312 3.481(2) . 1_655 .
C25 O28 3.423(3) . 1_655 .
C26 C43 3.394(3) . 1_565 .
O28 N212 2.941(3) . 1_455 .
O28 N312 3.979(4) . . .
N212 N312 3.196(3) . 1_655 .
C34 N412 3.438(3) . 1_465 .
C35 O38 3.432(3) . 1_455 .
O38 N312 2.962(3) . 1_655 .
O38 C43 3.573(3) . 1_565 .
N312 N412 3.124(3) . 1_465 .
C45 O48 3.414(3) . 1_655 .
O48 N412 2.943(3) . 1_455 .

loop_
_geom_hbond_atom_site_label_D
_geom_hbond_atom_site_label_H
_geom_hbond_atom_site_label_A
_geom_hbond_site_symmetry_A
_geom_hbond_distance_DH
_geom_hbond_distance_HA
_geom_hbond_distance_DA
_geom_hbond_angle_DHA
_geom_hbond_publ_flag
N112 H2N112 O18 1_455 1.00 1.98 2.941(3) 161.1 .
N212 H2N212 O28 1_655 1.00 1.99 2.941(3) 157.9 .
N312 H2N312 O38 1_455 1.00 2.04 2.962(3) 153.1 .
N412 H2N412 O48 1_655 1.00 1.99 2.943(3) 158.1 .
N112 H1N112 N412 1_455 1.00 3.25 4.094(3) 142.9 .
N212 H1N212 N112 1_655 1.00 2.22 3.219(3) 175.9 .
N312 H1N312 N212 1_455 1.00 2.20 3.196(3) 174.2 .
N412 H1N412 N312 1_645 1.00 2.13 3.124(3) 170.1 .
N112 H1N112 C44 1_455 1.00 2.56 3.513(3) 160.3 .
N212 H1N212 C14 1_655 1.00 2.48 3.382(3) 150.5 .
N312 H1N312 C24 1_455 1.00 2.63 3.481(2) 142.8 .
N412 H1N412 C34 1_645 1.00 2.61 3.438(3) 140.5 .

loop_
_geom_torsion_atom_site_label_1
_geom_torsion_atom_site_label_2
_geom_torsion_atom_site_label_3
_geom_torsion_atom_site_label_4
_geom_torsion_site_symmetry_1
_geom_torsion_site_symmetry_2
_geom_torsion_site_symmetry_3
_geom_torsion_site_symmetry_4
_geom_torsion
_geom_torsion_publ_flag
C16 C11 C12 C13 . . . . 0.0 .
C17 C11 C12 C13 . . . . 180.0 .
C12 C11 C16 C15 . . . . 0.0 .
C17 C11 C16 C15 . . . . -180.0 .
C12 C11 C17 O18 . . . . -1.0(2) .
C12 C11 C17 O19 . . . . -177.8(2) .
C16 C11 C17 O18 . . . . 179.0(2) .
C16 C11 C17 O19 . . . . 2.2(2) .
C11 C12 C13 C14 . . . . 0.0 .
C12 C13 C14 C15 . . . . 0.0 .
C12 C13 C14 N112 . . . . 180.0 .
C13 C14 C15 C16 . . . . 0.0 .
N112 C14 C15 C16 . . . . -180.0 .
C14 C15 C16 C11 . . . . 0.0 .
C11 C17 O19 C110 . . . . 179.4(2) .
O18 C17 O19 C110 . . . . 2.5(4) .
C17 O19 C110 C111 . . . . -175.1(3) .
C26 C21 C22 C23 . . . . 0.0 .
C27 C21 C22 C23 . . . . 180.0 .
C22 C21 C26 C25 . . . . 0.0 .
C27 C21 C26 C25 . . . . -180.0 .
C22 C21 C27 O28 . . . . -4.2(2) .
C22 C21 C27 O29 . . . . 179.6(2) .
C26 C21 C27 O28 . . . . 175.8(2) .
C26 C21 C27 O29 . . . . -0.4(2) .
C21 C22 C23 C24 . . . . 0.0 .
C22 C23 C24 C25 . . . . 0.0 .
C22 C23 C24 N212 . . . . -180.0 .
C23 C24 C25 C26 . . . . 0.0 .
N212 C24 C25 C26 . . . . 180.0 .
C24 C25 C26 C21 . . . . 0.0 .
C21 C27 O29 C210 . . . . 179.3(2) .
O28 C27 O29 C210 . . . . 3.0(4) .
C27 O29 C210 C211 . . . . 179.4(3) .
C36 C31 C32 C33 . . . . 0.0 .
C37 C31 C32 C33 . . . . 180.0 .
C32 C31 C36 C35 . . . . 0.0 .
C37 C31 C36 C35 . . . . -180.0 .
C32 C31 C37 O38 . . . . 2.6(2) .
C32 C31 C37 O39 . . . . -170.2(2) .
C36 C31 C37 O38 . . . . -177.4(2) .
C36 C31 C37 O39 . . . . 9.8(2) .
C31 C32 C33 C34 . . . . 0.0 .
C32 C33 C34 C35 . . . . 0.0 .
C32 C33 C34 N312 . . . . 180.0 .
C33 C34 C35 C36 . . . . 0.0 .
N312 C34 C35 C36 . . . . -180.0 .
C34 C35 C36 C31 . . . . 0.0 .
C31 C37 O39 C310 . . . . 176.7(2) .
O38 C37 O39 C310 . . . . 3.5(4) .
C37 O39 C310 C311 . . . . 173.5(3) .
C46 C41 C42 C43 . . . . 0.0 .
C47 C41 C42 C43 . . . . -180.0 .
C42 C41 C46 C45 . . . . 0.0 .
C47 C41 C46 C45 . . . . -180.0 .
C42 C41 C47 O48 . . . . 4.1(3) .
C42 C41 C47 O49 . . . . -161.6(2) .
C46 C41 C47 O48 . . . . -175.9(3) .
C46 C41 C47 O49 . . . . 18.4(2) .
C41 C42 C43 C44 . . . . 0.0 .
C42 C43 C44 C45 . . . . 0.0 .
C42 C43 C44 N412 . . . . -180.0 .
C43 C44 C45 C46 . . . . 0.0 .
N412 C44 C45 C46 . . . . -180.0 .
C44 C45 C46 C41 . . . . 0.0 .
C41 C47 O49 C410 . . . . 174.2(2) .
O48 C47 O49 C410 . . . . 7.9(4) .
C47 O49 C410 C411 . . . . 173.3(3) .
